data_4038272
loop_
_publ_author_name
'Cheng, Haiyang'
'Yao, Xinbo'
'Yin, Shiwei'
'Wang, Tao'
'Zhang, Zunting'

_publ_section_title
;
 Stereoselective Synthesis of (E)-3-alkylideneoxindoles via
 Gold(I)-Catalyzed Cross-Coupling of 3-Diazooxindoles with Diazoesters.
;
_journal_name_full 'The Journal of organic chemistry'
_journal_paper_doi 10.1021/acs.joc.0c00156
_journal_year 2020
_chemical_formula_moiety 'C22 H20 I N O5'
_chemical_formula_sum 'C22 H20 I N O5'
_chemical_formula_weight 505.29
_space_group_crystal_system monoclinic
_space_group_IT_number 14
_space_group_name_Hall '-P 2ybc'
_space_group_name_H-M_alt 'P 1 21/c 1'
_atom_sites_solution_hydrogens geom
_atom_sites_solution_primary dual
_audit_creation_date 2019-01-14
_audit_creation_method
;
Olex2 1.2
(compiled 2018.05.29 svn.r3508 for OlexSys, GUI svn.r5506)
;
_cell_angle_alpha 90
_cell_angle_beta 101.314(3)
_cell_angle_gamma 90
_cell_formula_units_Z 4
_cell_length_a 10.7031(14)
_cell_length_b 10.0960(13)
_cell_length_c 19.634(3)
_cell_measurement_reflns_used 9832
_cell_measurement_temperature 153
_cell_measurement_theta_max 68.324
_cell_measurement_theta_min 4.380
_cell_volume 2080.4(5)
_computing_cell_refinement 'SAINT V8.38A (?, 2016)'
_computing_data_reduction 'SAINT V8.38A (?, 2016)'
_computing_molecular_graphics 'Olex2 (Dolomanov et al., 2009)'
_computing_publication_material 'Olex2 (Dolomanov et al., 2009)'
_computing_structure_refinement 'XL (Sheldrick, 2008)'
_computing_structure_solution 'XT (Sheldrick, 2015)'
_diffrn_ambient_temperature 152.99
_diffrn_measured_fraction_theta_full 0.998
_diffrn_measured_fraction_theta_max 0.994
_diffrn_measurement_device_type 'Bruker APEX-II CCD'
_diffrn_measurement_method '\f and \w scans'
_diffrn_radiation_type CuK\a
_diffrn_radiation_wavelength 1.54178
_diffrn_reflns_av_R_equivalents 0.0581
_diffrn_reflns_av_unetI/netI 0.0306
_diffrn_reflns_Laue_measured_fraction_full 0.998
_diffrn_reflns_Laue_measured_fraction_max 0.994
_diffrn_reflns_limit_h_max 12
_diffrn_reflns_limit_h_min -12
_diffrn_reflns_limit_k_max 12
_diffrn_reflns_limit_k_min -12
_diffrn_reflns_limit_l_max 23
_diffrn_reflns_limit_l_min -23
_diffrn_reflns_number 34900
_diffrn_reflns_point_group_measured_fraction_full 0.998
_diffrn_reflns_point_group_measured_fraction_max 0.994
_diffrn_reflns_theta_full 67.679
_diffrn_reflns_theta_max 68.342
_diffrn_reflns_theta_min 4.212
_diffrn_standards_number 0
_exptl_absorpt_coefficient_mu 12.379
_exptl_absorpt_correction_T_max 0.7531
_exptl_absorpt_correction_T_min 0.3867
_exptl_absorpt_correction_type multi-scan
_exptl_absorpt_process_details
'SADABS-2016/2 (Bruker,2016/2) was used for absorption correction. wR2(int) was 0.1421 before and 0.0826 after correction. The Ratio of minimum to maximum transmission is 0.5135. The \l/2 correction factor is Not present.'
_exptl_crystal_colour 'clear light colourless'
_exptl_crystal_colour_lustre clear
_exptl_crystal_colour_modifier light
_exptl_crystal_colour_primary colourless
_exptl_crystal_density_diffrn 1.613
_exptl_crystal_description block
_exptl_crystal_F_000 1008
_exptl_crystal_size_max 0.5
_exptl_crystal_size_mid 0.4
_exptl_crystal_size_min 0.3
_refine_diff_density_max 0.816
_refine_diff_density_min -1.788
_refine_diff_density_rms 0.146
_refine_ls_extinction_method none
_refine_ls_goodness_of_fit_ref 1.105
_refine_ls_hydrogen_treatment constr
_refine_ls_matrix_type full
_refine_ls_number_parameters 266
_refine_ls_number_reflns 3796
_refine_ls_number_restraints 0
_refine_ls_restrained_S_all 1.105
_refine_ls_R_factor_all 0.0366
_refine_ls_R_factor_gt 0.0366
_refine_ls_shift/su_max 0.001
_refine_ls_shift/su_mean 0.000
_refine_ls_structure_factor_coef Fsqd
_refine_ls_weighting_details 'w=1/[\s^2^(Fo^2^)+(0.0601P)^2^+3.3045P] where P=(Fo^2^+2Fc^2^)/3'
_refine_ls_weighting_scheme calc
_refine_ls_wR_factor_gt 0.0952
_refine_ls_wR_factor_ref 0.0952
_reflns_Friedel_coverage 0.000
_reflns_number_gt 3795
_reflns_number_total 3796
_reflns_threshold_expression 'I > 2\s(I)'
_cod_data_source_file jo0c00156_si_002.cif
_cod_data_source_block s
_cod_database_code 4038272
_shelx_shelxl_version_number 2014/7
_shelx_space_group_comment
;
The symmetry employed for this shelxl refinement is uniquely defined
by the following loop, which should always be used as a source of
symmetry information in preference to the above space-group names.
They are only intended as comments.
;
_shelx_estimated_absorpt_t_max 0.119
_shelx_estimated_absorpt_t_min 0.063
_olex2_refinement_description
;
1. Fixed Uiso
 At 1.2 times of:
  All C(H) groups
 At 1.5 times of:
  All C(H,H,H) groups
2.a Aromatic/amide H refined with riding coordinates:
 C00B(H00B), C00E(H00E), C00I(H00I), C00L(H00L), C00N(H00N), C00O(H00O),
 C00P(H00P), C00Q(H00Q)
2.b Idealised Me refined as rotating group:
 C00H(H00A,H00C,H00D), C00R(H00F,H00G,H00H), C00S(H00J,H00K,H00M), C00T(H00R,
 H00S,H00T)
;
_olex2_submission_special_instructions 'No special instructions were received'

loop_
_space_group_symop_operation_xyz
'x, y, z'
'-x, y+1/2, -z+1/2'
'-x, -y, -z'
'x, -y-1/2, z-1/2'

loop_
_atom_site_label
_atom_site_type_symbol
_atom_site_fract_x
_atom_site_fract_y
_atom_site_fract_z
_atom_site_U_iso_or_equiv
_atom_site_adp_type
_atom_site_occupancy
_atom_site_site_symmetry_order
_atom_site_calc_flag
_atom_site_refinement_flags_posn
_atom_site_refinement_flags_adp
_atom_site_refinement_flags_occupancy
_atom_site_disorder_assembly
_atom_site_disorder_group
I001 I 0.91196(2) 0.55391(2) 0.59483(2) 0.01875(11) Uani 1 1 d . . . . .
O002 O 0.67276(18) 0.2991(2) 0.34703(11) 0.0148(4) Uani 1 1 d . . . . .
O003 O 0.19896(18) 0.7995(2) 0.36906(10) 0.0147(4) Uani 1 1 d . . . . .
O004 O 0.7817(2) 0.4745(2) 0.31785(13) 0.0199(5) Uani 1 1 d . . . . .
O005 O 0.3129(2) 0.6404(2) 0.29378(11) 0.0242(5) Uani 1 1 d . . . . .
N006 N 0.3833(2) 0.6956(2) 0.41107(11) 0.0078(4) Uani 1 1 d . . . . .
O007 O 0.3012(2) 0.8445(3) 0.47805(14) 0.0376(7) Uani 1 1 d . . . . .
C008 C 0.7312(2) 0.5991(3) 0.53640(14) 0.0101(5) Uani 1 1 d . . . . .
C009 C 0.4958(2) 0.6680(2) 0.46069(13) 0.0069(5) Uani 1 1 d . . . . .
C00A C 0.5556(2) 0.4879(3) 0.30968(13) 0.0078(5) Uani 1 1 d . . . . .
C00B C 0.6475(3) 0.6738(3) 0.56665(14) 0.0117(5) Uani 1 1 d . . . . .
H00B H 0.6726 0.7017 0.6135 0.014 Uiso 1 1 calc R . . . .
C00C C 0.5780(2) 0.5894(3) 0.43031(13) 0.0064(5) Uani 1 1 d . . . . .
C00D C 0.6844(3) 0.4216(3) 0.32526(14) 0.0083(5) Uani 1 1 d . . . . .
C00E C 0.6974(3) 0.5545(2) 0.46829(16) 0.0097(6) Uani 1 1 d . . . . .
H00E H 0.7541 0.5017 0.4482 0.012 Uiso 1 1 calc R . . . .
C00F C 0.2910(3) 0.7872(3) 0.42354(15) 0.0130(6) Uani 1 1 d . . . . .
C00G C 0.5159(3) 0.5615(2) 0.35870(15) 0.0076(6) Uani 1 1 d . . . . .
C00H C 0.7886(3) 0.2195(3) 0.36041(18) 0.0195(6) Uani 1 1 d . . . . .
H00A H 0.8328 0.2284 0.3214 0.029 Uiso 1 1 calc GR . . . .
H00C H 0.7665 0.1264 0.3657 0.029 Uiso 1 1 calc GR . . . .
H00D H 0.8444 0.2504 0.4031 0.029 Uiso 1 1 calc GR . . . .
C00I C 0.5286(3) 0.7079(3) 0.52960(14) 0.0108(5) Uani 1 1 d . . . . .
H00I H 0.4708 0.7573 0.5506 0.013 Uiso 1 1 calc R . . . .
C00J C 0.3910(3) 0.6337(3) 0.34635(14) 0.0097(5) Uani 1 1 d . . . . .
C00K C 0.4833(3) 0.4592(3) 0.23852(15) 0.0092(5) Uani 1 1 d . . . . .
C00L C 0.5255(3) 0.5079(3) 0.18101(15) 0.0161(6) Uani 1 1 d . . . . .
H00L H 0.5987 0.5632 0.1872 0.019 Uiso 1 1 calc R . . . .
C00M C 0.0915(3) 0.8925(3) 0.37000(17) 0.0192(6) Uani 1 1 d . . . . .
C00N C 0.3782(3) 0.3746(3) 0.22872(15) 0.0157(6) Uani 1 1 d . . . . .
H00N H 0.3490 0.3396 0.2677 0.019 Uiso 1 1 calc R . . . .
C00O C 0.4615(3) 0.4763(3) 0.11431(16) 0.0211(7) Uani 1 1 d . . . . .
H00O H 0.4901 0.5114 0.0752 0.025 Uiso 1 1 calc R . . . .
C00P C 0.3162(3) 0.3416(3) 0.16205(17) 0.0206(7) Uani 1 1 d . . . . .
H00P H 0.2457 0.2826 0.1556 0.025 Uiso 1 1 calc R . . . .
C00Q C 0.3564(3) 0.3940(3) 0.10487(15) 0.0204(7) Uani 1 1 d . . . . .
H00Q H 0.3119 0.3735 0.0593 0.024 Uiso 1 1 calc R . . . .
C00R C 0.0230(3) 0.8582(4) 0.42830(18) 0.0271(7) Uani 1 1 d . . . . .
H00F H -0.0009 0.7643 0.4252 0.041 Uiso 1 1 calc GR . . . .
H00G H -0.0539 0.9127 0.4243 0.041 Uiso 1 1 calc GR . . . .
H00H H 0.0794 0.8753 0.4731 0.041 Uiso 1 1 calc GR . . . .
C00S C 0.0090(3) 0.8673(5) 0.29966(18) 0.0362(9) Uani 1 1 d . . . . .
H00J H 0.0581 0.8849 0.2634 0.054 Uiso 1 1 calc GR . . . .
H00K H -0.0655 0.9258 0.2931 0.054 Uiso 1 1 calc GR . . . .
H00M H -0.0192 0.7748 0.2967 0.054 Uiso 1 1 calc GR . . . .
C00T C 0.1419(4) 1.0336(4) 0.3750(4) 0.0530(15) Uani 1 1 d . . . . .
H00R H 0.1974 1.0470 0.4205 0.079 Uiso 1 1 calc GR . . . .
H00S H 0.0704 1.0958 0.3695 0.079 Uiso 1 1 calc GR . . . .
H00T H 0.1906 1.0489 0.3383 0.079 Uiso 1 1 calc GR . . . .

loop_
_atom_site_aniso_label
_atom_site_aniso_U_11
_atom_site_aniso_U_22
_atom_site_aniso_U_33
_atom_site_aniso_U_23
_atom_site_aniso_U_13
_atom_site_aniso_U_12
I001 0.01333(15) 0.01823(15) 0.01919(15) -0.00041(6) -0.01030(9) -0.00035(6)
O002 0.0070(9) 0.0084(9) 0.0281(11) 0.0029(8) 0.0012(8) 0.0024(7)
O003 0.0095(9) 0.0161(10) 0.0174(10) -0.0041(8) 0.0000(8) 0.0085(8)
O004 0.0079(10) 0.0181(10) 0.0346(13) 0.0034(9) 0.0068(9) -0.0018(8)
O005 0.0202(11) 0.0346(13) 0.0135(10) -0.0094(9) -0.0073(9) 0.0184(10)
N006 0.0071(10) 0.0052(10) 0.0103(10) -0.0024(8) -0.0003(8) 0.0004(8)
O007 0.0243(13) 0.0507(17) 0.0317(13) -0.0303(12) -0.0093(10) 0.0223(12)
C008 0.0082(12) 0.0060(12) 0.0132(12) 0.0027(10) -0.0047(10) -0.0046(10)
C009 0.0069(12) 0.0022(11) 0.0110(12) 0.0009(9) 0.0006(10) -0.0024(9)
C00A 0.0064(12) 0.0066(12) 0.0102(12) -0.0003(10) 0.0012(10) -0.0001(10)
C00B 0.0148(14) 0.0092(12) 0.0095(12) -0.0013(10) -0.0016(11) -0.0067(10)
C00C 0.0084(12) 0.0020(10) 0.0082(12) 0.0012(10) 0.0004(10) -0.0020(10)
C00D 0.0070(13) 0.0094(11) 0.0081(12) -0.0026(10) 0.0004(10) 0.0016(10)
C00E 0.0072(14) 0.0070(14) 0.0137(15) 0.0010(9) -0.0012(11) 0.0005(8)
C00F 0.0068(12) 0.0127(13) 0.0186(14) -0.0046(11) -0.0002(11) 0.0032(10)
C00G 0.0059(13) 0.0063(13) 0.0097(14) 0.0007(9) -0.0009(11) 0.0000(9)
C00H 0.0103(14) 0.0099(13) 0.0353(18) 0.0025(12) -0.0031(12) 0.0063(11)
C00I 0.0136(13) 0.0084(12) 0.0105(12) -0.0016(10) 0.0026(10) -0.0015(10)
C00J 0.0093(13) 0.0093(12) 0.0100(13) -0.0020(10) 0.0002(10) 0.0016(10)
C00K 0.0094(14) 0.0079(13) 0.0095(13) -0.0028(9) 0.0000(11) 0.0052(9)
C00L 0.0224(15) 0.0115(14) 0.0143(14) 0.0004(11) 0.0034(12) 0.0014(11)
C00M 0.0106(14) 0.0202(16) 0.0272(16) 0.0003(12) 0.0047(12) 0.0110(12)
C00N 0.0119(13) 0.0214(15) 0.0139(13) -0.0052(11) 0.0025(11) -0.0018(11)
C00O 0.0372(19) 0.0159(13) 0.0099(14) 0.0031(12) 0.0037(14) 0.0093(14)
C00P 0.0137(14) 0.0250(17) 0.0205(15) -0.0125(13) -0.0031(12) 0.0034(12)
C00Q 0.0253(16) 0.0189(16) 0.0125(13) -0.0077(12) -0.0068(12) 0.0180(13)
C00R 0.0166(16) 0.042(2) 0.0236(16) -0.0025(15) 0.0060(13) 0.0122(14)
C00S 0.0182(17) 0.068(3) 0.0221(17) 0.0060(17) 0.0023(14) 0.0242(17)
C00T 0.026(2) 0.0150(17) 0.117(5) 0.005(2) 0.010(3) 0.0097(16)

loop_
_atom_type_symbol
_atom_type_description
_atom_type_scat_dispersion_real
_atom_type_scat_dispersion_imag
_atom_type_scat_source
C C 0.0181 0.0091 'International Tables Vol C Tables 4.2.6.8 and 6.1.1.4'
H H 0.0000 0.0000 'International Tables Vol C Tables 4.2.6.8 and 6.1.1.4'
I I -0.3257 6.8362 'International Tables Vol C Tables 4.2.6.8 and 6.1.1.4'
N N 0.0311 0.0180 'International Tables Vol C Tables 4.2.6.8 and 6.1.1.4'
O O 0.0492 0.0322 'International Tables Vol C Tables 4.2.6.8 and 6.1.1.4'

loop_
_geom_angle_atom_site_label_1
_geom_angle_atom_site_label_2
_geom_angle_atom_site_label_3
_geom_angle
_geom_angle_site_symmetry_1
_geom_angle_site_symmetry_3
_geom_angle_publ_flag
C00D O002 C00H 116.3(2) . . ?
C00F O003 C00M 120.6(2) . . ?
C009 N006 C00J 109.5(2) . . ?
C00F N006 C009 122.6(2) . . ?
C00F N006 C00J 127.2(2) . . ?
C00B C008 I001 119.13(19) . . ?
C00E C008 I001 119.6(2) . . ?
C00E C008 C00B 121.2(3) . . ?
C00C C009 N006 109.7(2) . . ?
C00I C009 N006 129.0(2) . . ?
C00I C009 C00C 121.2(2) . . ?
C00G C00A C00D 120.2(2) . . ?
C00G C00A C00K 126.8(2) . . ?
C00K C00A C00D 113.0(2) . . ?
C008 C00B H00B 119.5 . . ?
C00I C00B C008 121.0(2) . . ?
C00I C00B H00B 119.5 . . ?
C009 C00C C00G 108.3(2) . . ?
C00E C00C C009 120.1(2) . . ?
C00E C00C C00G 131.6(2) . . ?
O002 C00D C00A 109.9(2) . . ?
O004 C00D O002 126.3(3) . . ?
O004 C00D C00A 123.8(3) . . ?
C008 C00E C00C 118.1(3) . . ?
C008 C00E H00E 120.9 . . ?
C00C C00E H00E 120.9 . . ?
O003 C00F N006 111.2(2) . . ?
O007 C00F O003 127.1(3) . . ?
O007 C00F N006 121.7(3) . . ?
C00A C00G C00C 130.2(3) . . ?
C00A C00G C00J 123.2(3) . . ?
C00C C00G C00J 106.5(2) . . ?
O002 C00H H00A 109.5 . . ?
O002 C00H H00C 109.5 . . ?
O002 C00H H00D 109.5 . . ?
H00A C00H H00C 109.5 . . ?
H00A C00H H00D 109.5 . . ?
H00C C00H H00D 109.5 . . ?
C009 C00I H00I 120.9 . . ?
C00B C00I C009 118.1(3) . . ?
C00B C00I H00I 120.9 . . ?
O005 C00J N006 126.1(2) . . ?
O005 C00J C00G 128.1(3) . . ?
N006 C00J C00G 105.8(2) . . ?
C00L C00K C00A 120.2(3) . . ?
C00L C00K C00N 119.2(3) . . ?
C00N C00K C00A 120.4(3) . . ?
C00K C00L H00L 119.8 . . ?
C00K C00L C00O 120.4(3) . . ?
C00O C00L H00L 119.8 . . ?
O003 C00M C00R 110.8(2) . . ?
O003 C00M C00S 101.4(2) . . ?
O003 C00M C00T 109.0(3) . . ?
C00R C00M C00T 112.6(4) . . ?
C00S C00M C00R 111.7(3) . . ?
C00S C00M C00T 110.8(4) . . ?
C00K C00N H00N 120.0 . . ?
C00P C00N C00K 120.1(3) . . ?
C00P C00N H00N 120.0 . . ?
C00L C00O H00O 119.9 . . ?
C00Q C00O C00L 120.1(3) . . ?
C00Q C00O H00O 119.9 . . ?
C00N C00P H00P 119.8 . . ?
C00Q C00P C00N 120.4(3) . . ?
C00Q C00P H00P 119.8 . . ?
C00O C00Q C00P 119.7(3) . . ?
C00O C00Q H00Q 120.1 . . ?
C00P C00Q H00Q 120.1 . . ?
C00M C00R H00F 109.5 . . ?
C00M C00R H00G 109.5 . . ?
C00M C00R H00H 109.5 . . ?
H00F C00R H00G 109.5 . . ?
H00F C00R H00H 109.5 . . ?
H00G C00R H00H 109.5 . . ?
C00M C00S H00J 109.5 . . ?
C00M C00S H00K 109.5 . . ?
C00M C00S H00M 109.5 . . ?
H00J C00S H00K 109.5 . . ?
H00J C00S H00M 109.5 . . ?
H00K C00S H00M 109.5 . . ?
C00M C00T H00R 109.5 . . ?
C00M C00T H00S 109.5 . . ?
C00M C00T H00T 109.5 . . ?
H00R C00T H00S 109.5 . . ?
H00R C00T H00T 109.5 . . ?
H00S C00T H00T 109.5 . . ?

loop_
_geom_bond_atom_site_label_1
_geom_bond_atom_site_label_2
_geom_bond_distance
_geom_bond_site_symmetry_2
_geom_bond_publ_flag
I001 C008 2.097(3) . ?
O002 C00D 1.323(4) . ?
O002 C00H 1.457(3) . ?
O003 C00F 1.310(4) . ?
O003 C00M 1.488(3) . ?
O004 C00D 1.204(4) . ?
O005 C00J 1.196(4) . ?
N006 C009 1.420(3) . ?
N006 C00F 1.410(3) . ?
N006 C00J 1.433(3) . ?
O007 C00F 1.202(4) . ?
C008 C00B 1.390(4) . ?
C008 C00E 1.390(4) . ?
C009 C00C 1.401(4) . ?
C009 C00I 1.389(4) . ?
C00A C00D 1.509(4) . ?
C00A C00G 1.349(4) . ?
C00A C00K 1.487(4) . ?
C00B H00B 0.9500 . ?
C00B C00I 1.380(4) . ?
C00C C00E 1.393(4) . ?
C00C C00G 1.460(4) . ?
C00E H00E 0.9500 . ?
C00G C00J 1.500(4) . ?
C00H H00A 0.9800 . ?
C00H H00C 0.9800 . ?
C00H H00D 0.9800 . ?
C00I H00I 0.9500 . ?
C00K C00L 1.386(4) . ?
C00K C00N 1.395(4) . ?
C00L H00L 0.9500 . ?
C00L C00O 1.391(4) . ?
C00M C00R 1.515(4) . ?
C00M C00S 1.508(5) . ?
C00M C00T 1.519(5) . ?
C00N H00N 0.9500 . ?
C00N C00P 1.387(4) . ?
C00O H00O 0.9500 . ?
C00O C00Q 1.381(5) . ?
C00P H00P 0.9500 . ?
C00P C00Q 1.384(5) . ?
C00Q H00Q 0.9500 . ?
C00R H00F 0.9800 . ?
C00R H00G 0.9800 . ?
C00R H00H 0.9800 . ?
C00S H00J 0.9800 . ?
C00S H00K 0.9800 . ?
C00S H00M 0.9800 . ?
C00T H00R 0.9800 . ?
C00T H00S 0.9800 . ?
C00T H00T 0.9800 . ?
